data_2018923
loop_
_publ_author_name
'Sandhu, Bhupinder'
'Draguta, Sergiu'
'Kinnibrugh, Tiffany L.'
'Khrustalev, Victor N.'
'Timofeeva, Tatiana V.'

_publ_section_title
;
 Supramolecular synthesis based on piperidone derivatives and
 pharmaceutically acceptable co-formers
;
_journal_coeditor_code QS3023
_journal_issue 4
_journal_name_full 'Acta Crystallographica Section C'
_journal_page_first 421
_journal_page_last 427
_journal_paper_doi 10.1107/S0108270113006185
_journal_volume 69
_journal_year 2013
_chemical_formula_iupac 'C27 H35 N3 O , C H4 O'
_chemical_formula_moiety 'C27 H35 N3 O, C H4 O'
_chemical_formula_sum 'C28 H39 N3 O2'
_chemical_formula_weight 449.62
_chemical_name_systematic
;
(<i>E</i>,<i>E</i>)-3,5-Bis[4-(diethylamino)benzylidene]-4-piperidone methanol
monosolvate
;
_space_group_IT_number 14
_symmetry_cell_setting monoclinic
_symmetry_space_group_name_Hall '-P 2yn'
_symmetry_space_group_name_H-M 'P 1 21/n 1'
_atom_sites_solution_hydrogens difmap
_atom_sites_solution_primary direct
_atom_sites_solution_secondary difmap
_audit_creation_method SHELXL97
_cell_angle_alpha 90.00
_cell_angle_beta 96.9540(10)
_cell_angle_gamma 90.00
_cell_formula_units_Z 4
_cell_length_a 14.8473(5)
_cell_length_b 7.7578(3)
_cell_length_c 21.8602(7)
_cell_measurement_reflns_used 7753
_cell_measurement_temperature 100(2)
_cell_measurement_theta_max 30.31
_cell_measurement_theta_min 2.76
_cell_volume 2499.39(15)
_computing_cell_refinement 'SAINT-Plus (Bruker, 2001)'
_computing_data_collection 'APEX2 (Bruker, 2005)'
_computing_data_reduction 'SAINT-Plus (Bruker, 2001)'
_computing_molecular_graphics 'SHELXTL (Sheldrick, 2008)'
_computing_publication_material 'SHELXTL (Sheldrick, 2008)'
_computing_structure_refinement 'SHELXTL (Sheldrick, 2008)'
_computing_structure_solution 'SHELXTL (Sheldrick, 2008)'
_diffrn_ambient_temperature 100(2)
_diffrn_measured_fraction_theta_full 0.999
_diffrn_measured_fraction_theta_max 0.999
_diffrn_measurement_device_type 'Bruker APEXII CCD area-detector'
_diffrn_measurement_method '\f and \w scans'
_diffrn_radiation_monochromator graphite
_diffrn_radiation_source 'fine-focus sealed tube'
_diffrn_radiation_type MoK\a
_diffrn_radiation_wavelength 0.71073
_diffrn_reflns_av_R_equivalents 0.0292
_diffrn_reflns_av_sigmaI/netI 0.0253
_diffrn_reflns_limit_h_max 19
_diffrn_reflns_limit_h_min -19
_diffrn_reflns_limit_k_max 10
_diffrn_reflns_limit_k_min -10
_diffrn_reflns_limit_l_max 27
_diffrn_reflns_limit_l_min -28
_diffrn_reflns_number 24794
_diffrn_reflns_theta_full 28.00
_diffrn_reflns_theta_max 28.00
_diffrn_reflns_theta_min 1.76
_exptl_absorpt_coefficient_mu 0.075
_exptl_absorpt_correction_T_max 0.996
_exptl_absorpt_correction_T_min 0.981
_exptl_absorpt_correction_type multi-scan
_exptl_absorpt_process_details '(SADABS; Sheldrick, 2003)'
_exptl_crystal_colour red
_exptl_crystal_density_diffrn 1.195
_exptl_crystal_density_method 'not measured'
_exptl_crystal_description plate
_exptl_crystal_F_000 976
_exptl_crystal_size_max 0.25
_exptl_crystal_size_mid 0.15
_exptl_crystal_size_min 0.05
_refine_diff_density_max 0.329
_refine_diff_density_min -0.231
_refine_ls_extinction_method none
_refine_ls_goodness_of_fit_ref 1.002
_refine_ls_hydrogen_treatment mixed
_refine_ls_matrix_type full
_refine_ls_number_parameters 311
_refine_ls_number_reflns 6039
_refine_ls_number_restraints 0
_refine_ls_restrained_S_all 1.002
_refine_ls_R_factor_all 0.0530
_refine_ls_R_factor_gt 0.0416
_refine_ls_shift/su_max 0.000
_refine_ls_shift/su_mean 0.000
_refine_ls_structure_factor_coef Fsqd
_refine_ls_weighting_details 'calc w = 1/[\s^2^(Fo^2^)+(0.0562P)^2^+0.76P] where P=(Fo^2^+2Fc^2^)/3'
_refine_ls_weighting_scheme calc
_refine_ls_wR_factor_gt 0.1029
_refine_ls_wR_factor_ref 0.1084
_reflns_number_gt 4998
_reflns_number_total 6039
_reflns_threshold_expression I>2\s(I)
_cod_data_source_file qs3023.cif
_cod_data_source_block I
_cod_original_sg_symbol_H-M 'P 21/n'
_cod_database_code 2018923
_cod_database_fobs_code 2018923

loop_
_symmetry_equiv_pos_as_xyz
'x, y, z'
'-x+1/2, y+1/2, -z+1/2'
'-x, -y, -z'
'x-1/2, -y-1/2, z-1/2'

loop_
_atom_site_type_symbol
_atom_site_label
_atom_site_fract_x
_atom_site_fract_y
_atom_site_fract_z
_atom_site_U_iso_or_equiv
_atom_site_adp_type
_atom_site_calc_flag
_atom_site_refinement_flags
_atom_site_occupancy
_atom_site_symmetry_multiplicity
O O1 -0.00038(6) 0.64946(12) 0.42442(4) 0.0264(2) Uani d . 1 1
N N1 0.15945(6) 0.50058(13) 0.29390(4) 0.0176(2) Uani d . 1 1
H H1 0.1734(10) 0.609(2) 0.2891(6) 0.025(4) Uiso d . 1 1
N N2 0.50399(7) 0.36491(14) 0.60934(5) 0.0265(2) Uani d . 1 1
N N3 -0.34302(6) 0.57380(12) 0.09261(4) 0.0184(2) Uani d . 1 1
C C2 0.19183(7) 0.44718(14) 0.35672(5) 0.0175(2) Uani d . 1 1
H H2A 0.2550 0.4884 0.3670 0.021 Uiso calc R 1 1
H H2B 0.1932 0.3196 0.3581 0.021 Uiso calc R 1 1
C C3 0.13620(7) 0.51119(14) 0.40577(5) 0.0165(2) Uani d . 1 1
C C4 0.04303(7) 0.57945(14) 0.38662(5) 0.0183(2) Uani d . 1 1
C C5 0.00409(7) 0.55836(14) 0.32113(5) 0.0169(2) Uani d . 1 1
C C6 0.06224(7) 0.47205(15) 0.27791(5) 0.0180(2) Uani d . 1 1
H H6A 0.0503 0.3465 0.2778 0.022 Uiso calc R 1 1
H H6B 0.0441 0.5154 0.2356 0.022 Uiso calc R 1 1
C C7 0.16591(8) 0.51218(14) 0.46674(5) 0.0185(2) Uani d . 1 1
H H7 0.1223 0.5510 0.4920 0.022 Uiso calc R 1 1
C C8 0.25284(8) 0.46434(14) 0.50058(5) 0.0181(2) Uani d . 1 1
C C9 0.32269(8) 0.37078(14) 0.47781(5) 0.0193(2) Uani d . 1 1
H H9 0.3134 0.3290 0.4367 0.023 Uiso calc R 1 1
C C10 0.40422(8) 0.33753(14) 0.51311(5) 0.0205(2) Uani d . 1 1
H H10 0.4494 0.2736 0.4957 0.025 Uiso calc R 1 1
C C11 0.42215(8) 0.39629(15) 0.57462(6) 0.0213(2) Uani d . 1 1
C C12 0.35142(9) 0.48654(16) 0.59851(6) 0.0243(3) Uani d . 1 1
H H12 0.3599 0.5265 0.6399 0.029 Uiso calc R 1 1
C C13 0.27032(8) 0.51723(15) 0.56236(6) 0.0224(2) Uani d . 1 1
H H13 0.2240 0.5770 0.5801 0.027 Uiso calc R 1 1
C C14 0.57408(8) 0.26334(15) 0.58470(6) 0.0226(2) Uani d . 1 1
H H14A 0.6334 0.2888 0.6087 0.027 Uiso calc R 1 1
H H14B 0.5776 0.2985 0.5415 0.027 Uiso calc R 1 1
C C15 0.55674(8) 0.07010(15) 0.58652(6) 0.0228(2) Uani d . 1 1
H H15A 0.6025 0.0093 0.5660 0.034 Uiso calc R 1 1
H H15B 0.4962 0.0448 0.5653 0.034 Uiso calc R 1 1
H H15C 0.5603 0.0319 0.6295 0.034 Uiso calc R 1 1
C C16 0.52166(9) 0.42674(16) 0.67271(6) 0.0253(3) Uani d . 1 1
H H16A 0.5728 0.3604 0.6944 0.030 Uiso calc R 1 1
H H16B 0.4675 0.4043 0.6939 0.030 Uiso calc R 1 1
C C17 0.54427(9) 0.61812(17) 0.67766(6) 0.0291(3) Uani d . 1 1
H H17A 0.5521 0.6525 0.7211 0.044 Uiso calc R 1 1
H H17B 0.4947 0.6848 0.6553 0.044 Uiso calc R 1 1
H H17C 0.6005 0.6402 0.6597 0.044 Uiso calc R 1 1
C C18 -0.08113(8) 0.61735(14) 0.30447(5) 0.0185(2) Uani d . 1 1
H H18 -0.1063 0.6772 0.3363 0.022 Uiso calc R 1 1
C C19 -0.14147(7) 0.60650(14) 0.24708(5) 0.0175(2) Uani d . 1 1
C C20 -0.13078(7) 0.50118(14) 0.19586(5) 0.0175(2) Uani d . 1 1
H H20 -0.0774 0.4334 0.1966 0.021 Uiso calc R 1 1
C C21 -0.19492(7) 0.49294(14) 0.14489(5) 0.0176(2) Uani d . 1 1
H H21 -0.1839 0.4222 0.1111 0.021 Uiso calc R 1 1
C C22 -0.27709(7) 0.58768(14) 0.14170(5) 0.0164(2) Uani d . 1 1
C C23 -0.28765(8) 0.69586(15) 0.19233(5) 0.0205(2) Uani d . 1 1
H H23 -0.3408 0.7645 0.1917 0.025 Uiso calc R 1 1
C C24 -0.22217(8) 0.70345(15) 0.24259(5) 0.0214(2) Uani d . 1 1
H H24 -0.2319 0.7775 0.2758 0.026 Uiso calc R 1 1
C C25 -0.33774(8) 0.44712(15) 0.04373(5) 0.0207(2) Uani d . 1 1
H H25A -0.3997 0.4074 0.0283 0.025 Uiso calc R 1 1
H H25B -0.3026 0.3460 0.0609 0.025 Uiso calc R 1 1
C C26 -0.29326(10) 0.51986(18) -0.00960(6) 0.0309(3) Uani d . 1 1
H H26A -0.2912 0.4309 -0.0412 0.046 Uiso calc R 1 1
H H26B -0.2314 0.5571 0.0052 0.046 Uiso calc R 1 1
H H26C -0.3284 0.6187 -0.0273 0.046 Uiso calc R 1 1
C C27 -0.42747(7) 0.67278(15) 0.08884(5) 0.0200(2) Uani d . 1 1
H H27A -0.4519 0.6879 0.0450 0.024 Uiso calc R 1 1
H H27B -0.4143 0.7886 0.1067 0.024 Uiso calc R 1 1
C C28 -0.49906(8) 0.58568(17) 0.12264(7) 0.0282(3) Uani d . 1 1
H H28A -0.5549 0.6542 0.1175 0.042 Uiso calc R 1 1
H H28B -0.4767 0.5767 0.1666 0.042 Uiso calc R 1 1
H H28C -0.5116 0.4701 0.1056 0.042 Uiso calc R 1 1
O O2 0.24587(6) 0.32664(11) 0.21038(4) 0.02339(19) Uani d . 1 1
H H2 0.2172(11) 0.381(2) 0.2394(8) 0.041(5) Uiso d . 1 1
C C29 0.28729(9) 0.45617(18) 0.17799(6) 0.0295(3) Uani d . 1 1
H H29A 0.2404 0.5228 0.1529 0.044 Uiso calc R 1 1
H H29B 0.3277 0.4026 0.1512 0.044 Uiso calc R 1 1
H H29C 0.3225 0.5329 0.2074 0.044 Uiso calc R 1 1

loop_
_atom_site_aniso_label
_atom_site_aniso_U_11
_atom_site_aniso_U_22
_atom_site_aniso_U_33
_atom_site_aniso_U_12
_atom_site_aniso_U_13
_atom_site_aniso_U_23
O1 0.0251(4) 0.0340(5) 0.0201(4) 0.0104(4) 0.0022(3) -0.0049(4)
N1 0.0173(5) 0.0182(5) 0.0178(5) -0.0008(4) 0.0036(4) 0.0005(4)
N2 0.0282(5) 0.0225(5) 0.0258(6) 0.0079(4) -0.0086(4) -0.0080(4)
N3 0.0173(4) 0.0208(5) 0.0172(5) 0.0022(4) 0.0022(4) -0.0030(4)
C2 0.0163(5) 0.0174(5) 0.0185(5) 0.0007(4) 0.0017(4) -0.0007(4)
C3 0.0173(5) 0.0136(5) 0.0188(6) -0.0008(4) 0.0022(4) -0.0006(4)
C4 0.0192(5) 0.0161(5) 0.0197(6) 0.0014(4) 0.0027(4) 0.0000(4)
C5 0.0195(5) 0.0150(5) 0.0164(5) -0.0009(4) 0.0031(4) -0.0004(4)
C6 0.0174(5) 0.0202(5) 0.0166(5) 0.0009(4) 0.0022(4) -0.0011(4)
C7 0.0199(5) 0.0150(5) 0.0206(6) 0.0005(4) 0.0029(4) -0.0019(4)
C8 0.0205(5) 0.0145(5) 0.0190(6) -0.0006(4) 0.0006(4) -0.0005(4)
C9 0.0241(6) 0.0161(5) 0.0172(5) -0.0004(4) 0.0009(4) -0.0008(4)
C10 0.0220(5) 0.0165(5) 0.0230(6) 0.0028(4) 0.0020(5) -0.0017(4)
C11 0.0249(6) 0.0148(5) 0.0227(6) 0.0017(4) -0.0031(5) -0.0014(4)
C12 0.0300(6) 0.0216(6) 0.0198(6) 0.0035(5) -0.0026(5) -0.0050(5)
C13 0.0255(6) 0.0200(6) 0.0217(6) 0.0038(5) 0.0020(5) -0.0042(5)
C14 0.0198(5) 0.0202(6) 0.0266(6) 0.0005(4) -0.0023(5) -0.0001(5)
C15 0.0247(6) 0.0197(6) 0.0242(6) 0.0041(5) 0.0037(5) -0.0002(5)
C16 0.0294(6) 0.0224(6) 0.0216(6) 0.0034(5) -0.0070(5) -0.0014(5)
C17 0.0289(6) 0.0249(6) 0.0319(7) 0.0005(5) -0.0033(5) -0.0087(5)
C18 0.0210(5) 0.0171(5) 0.0178(5) 0.0009(4) 0.0041(4) -0.0016(4)
C19 0.0170(5) 0.0173(5) 0.0185(6) 0.0007(4) 0.0034(4) 0.0004(4)
C20 0.0158(5) 0.0168(5) 0.0206(6) 0.0023(4) 0.0053(4) 0.0011(4)
C21 0.0195(5) 0.0171(5) 0.0172(5) 0.0012(4) 0.0062(4) -0.0007(4)
C22 0.0173(5) 0.0158(5) 0.0164(5) -0.0009(4) 0.0030(4) 0.0019(4)
C23 0.0181(5) 0.0213(6) 0.0219(6) 0.0057(4) 0.0022(4) -0.0026(4)
C24 0.0214(6) 0.0221(6) 0.0208(6) 0.0038(4) 0.0026(4) -0.0051(5)
C25 0.0226(5) 0.0207(6) 0.0184(6) 0.0015(4) 0.0013(4) -0.0038(4)
C26 0.0444(8) 0.0294(7) 0.0200(6) 0.0103(6) 0.0090(6) 0.0017(5)
C27 0.0171(5) 0.0209(6) 0.0217(6) 0.0027(4) 0.0008(4) -0.0009(4)
C28 0.0206(6) 0.0278(7) 0.0379(7) 0.0007(5) 0.0098(5) -0.0019(5)
O2 0.0279(4) 0.0200(4) 0.0243(5) 0.0013(3) 0.0113(4) -0.0004(3)
C29 0.0323(7) 0.0321(7) 0.0258(7) -0.0029(5) 0.0101(5) 0.0057(5)

loop_
_atom_type_symbol
_atom_type_description
_atom_type_scat_dispersion_real
_atom_type_scat_dispersion_imag
_atom_type_scat_source
C C 0.0033 0.0016 'International Tables Vol C Tables 4.2.6.8 and 6.1.1.4'
H H 0.0000 0.0000 'International Tables Vol C Tables 4.2.6.8 and 6.1.1.4'
N N 0.0061 0.0033 'International Tables Vol C Tables 4.2.6.8 and 6.1.1.4'
O O 0.0106 0.0060 'International Tables Vol C Tables 4.2.6.8 and 6.1.1.4'

loop_
_geom_angle_atom_site_label_1
_geom_angle_atom_site_label_2
_geom_angle_atom_site_label_3
_geom_angle
C2 N1 C6 112.69(9)
C2 N1 H1 109.3(9)
C6 N1 H1 111.0(9)
C11 N2 C14 120.94(10)
C11 N2 C16 120.75(10)
C14 N2 C16 118.27(10)
C22 N3 C25 122.05(9)
C22 N3 C27 122.01(9)
C25 N3 C27 115.67(9)
N1 C2 C3 115.31(9)
N1 C2 H2A 108.4
C3 C2 H2A 108.4
N1 C2 H2B 108.4
C3 C2 H2B 108.4
H2A C2 H2B 107.5
C7 C3 C4 117.06(10)
C7 C3 C2 123.98(10)
C4 C3 C2 118.96(10)
O1 C4 C5 121.31(10)
O1 C4 C3 120.65(10)
C5 C4 C3 118.03(9)
C18 C5 C4 117.64(10)
C18 C5 C6 124.60(10)
C4 C5 C6 117.76(9)
N1 C6 C5 113.96(9)
N1 C6 H6A 108.8
C5 C6 H6A 108.8
N1 C6 H6B 108.8
C5 C6 H6B 108.8
H6A C6 H6B 107.7
C3 C7 C8 131.50(11)
C3 C7 H7 114.3
C8 C7 H7 114.3
C13 C8 C9 115.65(10)
C13 C8 C7 117.59(10)
C9 C8 C7 126.76(10)
C10 C9 C8 122.27(11)
C10 C9 H9 118.9
C8 C9 H9 118.9
C9 C10 C11 121.55(11)
C9 C10 H10 119.2
C11 C10 H10 119.2
N2 C11 C12 122.03(11)
N2 C11 C10 121.34(11)
C12 C11 C10 116.62(10)
C13 C12 C11 120.67(11)
C13 C12 H12 119.7
C11 C12 H12 119.7
C12 C13 C8 123.18(11)
C12 C13 H13 118.4
C8 C13 H13 118.4
N2 C14 C15 113.05(10)
N2 C14 H14A 109.0
C15 C14 H14A 109.0
N2 C14 H14B 109.0
C15 C14 H14B 109.0
H14A C14 H14B 107.8
C14 C15 H15A 109.5
C14 C15 H15B 109.5
H15A C15 H15B 109.5
C14 C15 H15C 109.5
H15A C15 H15C 109.5
H15B C15 H15C 109.5
N2 C16 C17 113.61(11)
N2 C16 H16A 108.8
C17 C16 H16A 108.8
N2 C16 H16B 108.8
C17 C16 H16B 108.8
H16A C16 H16B 107.7
C16 C17 H17A 109.5
C16 C17 H17B 109.5
H17A C17 H17B 109.5
C16 C17 H17C 109.5
H17A C17 H17C 109.5
H17B C17 H17C 109.5
C5 C18 C19 132.18(10)
C5 C18 H18 113.9
C19 C18 H18 113.9
C24 C19 C20 115.52(10)
C24 C19 C18 117.37(10)
C20 C19 C18 127.01(10)
C21 C20 C19 122.41(10)
C21 C20 H20 118.8
C19 C20 H20 118.8
C20 C21 C22 121.47(10)
C20 C21 H21 119.3
C22 C21 H21 119.3
N3 C22 C23 121.68(10)
N3 C22 C21 121.85(10)
C23 C22 C21 116.47(10)
C24 C23 C22 121.04(10)
C24 C23 H23 119.5
C22 C23 H23 119.5
C23 C24 C19 123.04(11)
C23 C24 H24 118.5
C19 C24 H24 118.5
N3 C25 C26 112.27(10)
N3 C25 H25A 109.2
C26 C25 H25A 109.2
N3 C25 H25B 109.2
C26 C25 H25B 109.2
H25A C25 H25B 107.9
C25 C26 H26A 109.5
C25 C26 H26B 109.5
H26A C26 H26B 109.5
C25 C26 H26C 109.5
H26A C26 H26C 109.5
H26B C26 H26C 109.5
N3 C27 C28 112.52(10)
N3 C27 H27A 109.1
C28 C27 H27A 109.1
N3 C27 H27B 109.1
C28 C27 H27B 109.1
H27A C27 H27B 107.8
C27 C28 H28A 109.5
C27 C28 H28B 109.5
H28A C28 H28B 109.5
C27 C28 H28C 109.5
H28A C28 H28C 109.5
H28B C28 H28C 109.5
C29 O2 H2 106.7(11)
O2 C29 H29A 109.5
O2 C29 H29B 109.5
H29A C29 H29B 109.5
O2 C29 H29C 109.5
H29A C29 H29C 109.5
H29B C29 H29C 109.5

loop_
_geom_bond_atom_site_label_1
_geom_bond_atom_site_label_2
_geom_bond_distance
O1 C4 1.2337(14)
N1 C2 1.4590(14)
N1 C6 1.4601(14)
N1 H1 0.878(15)
N2 C11 1.3742(15)
N2 C14 1.4594(16)
N2 C16 1.4594(16)
N3 C22 1.3664(14)
N3 C25 1.4608(14)
N3 C27 1.4641(14)
C2 C3 1.5144(15)
C2 H2A 0.9900
C2 H2B 0.9900
C3 C7 1.3524(16)
C3 C4 1.4929(15)
C4 C5 1.4867(16)
C5 C18 1.3535(16)
C5 C6 1.5112(15)
C6 H6A 0.9900
C6 H6B 0.9900
C7 C8 1.4559(16)
C7 H7 0.9500
C8 C13 1.4052(16)
C8 C9 1.4054(16)
C9 C10 1.3789(16)
C9 H9 0.9500
C10 C11 1.4143(16)
C10 H10 0.9500
C11 C12 1.4136(17)
C12 C13 1.3787(17)
C12 H12 0.9500
C13 H13 0.9500
C14 C15 1.5224(17)
C14 H14A 0.9900
C14 H14B 0.9900
C15 H15A 0.9800
C15 H15B 0.9800
C15 H15C 0.9800
C16 C17 1.5231(18)
C16 H16A 0.9900
C16 H16B 0.9900
C17 H17A 0.9800
C17 H17B 0.9800
C17 H17C 0.9800
C18 C19 1.4530(16)
C18 H18 0.9500
C19 C24 1.4079(15)
C19 C20 1.4105(15)
C20 C21 1.3769(16)
C20 H20 0.9500
C21 C22 1.4186(15)
C21 H21 0.9500
C22 C23 1.4127(16)
C23 C24 1.3774(16)
C23 H23 0.9500
C24 H24 0.9500
C25 C26 1.5167(17)
C25 H25A 0.9900
C25 H25B 0.9900
C26 H26A 0.9800
C26 H26B 0.9800
C26 H26C 0.9800
C27 C28 1.5238(16)
C27 H27A 0.9900
C27 H27B 0.9900
C28 H28A 0.9800
C28 H28B 0.9800
C28 H28C 0.9800
O2 C29 1.4123(15)
O2 H2 0.910(18)
C29 H29A 0.9800
C29 H29B 0.9800
C29 H29C 0.9800

loop_
_geom_hbond_atom_site_label_D
_geom_hbond_atom_site_label_H
_geom_hbond_atom_site_label_A
_geom_hbond_site_symmetry_A
_geom_hbond_distance_DH
_geom_hbond_distance_HA
_geom_hbond_distance_DA
_geom_hbond_angle_DHA
_geom_hbond_publ_flag
N1 H1 O2 2_555 0.878(15) 2.068(15) 2.9009(13) 158.1(13) yes
O2 H2 N1 . 0.910(18) 1.806(18) 2.7144(13) 176.4(16) yes

loop_
_geom_torsion_atom_site_label_1
_geom_torsion_atom_site_label_2
_geom_torsion_atom_site_label_3
_geom_torsion_atom_site_label_4
_geom_torsion
C6 N1 C2 C3 -48.39(13)
N1 C2 C3 C7 -163.33(10)
N1 C2 C3 C4 16.07(14)
C7 C3 C4 O1 7.25(16)
C2 C3 C4 O1 -172.19(11)
C7 C3 C4 C5 -171.98(10)
C2 C3 C4 C5 8.58(15)
O1 C4 C5 C18 -0.59(17)
C3 C4 C5 C18 178.64(10)
O1 C4 C5 C6 179.64(11)
C3 C4 C5 C6 -1.14(15)
C2 N1 C6 C5 56.02(13)
C18 C5 C6 N1 149.39(11)
C4 C5 C6 N1 -30.85(14)
C4 C3 C7 C8 -176.56(11)
C2 C3 C7 C8 2.9(2)
C3 C7 C8 C13 165.37(12)
C3 C7 C8 C9 -14.1(2)
C13 C8 C9 C10 -1.95(17)
C7 C8 C9 C10 177.50(11)
C8 C9 C10 C11 -0.03(18)
C14 N2 C11 C12 176.63(11)
C16 N2 C11 C12 -0.96(18)
C14 N2 C11 C10 -2.58(18)
C16 N2 C11 C10 179.82(11)
C9 C10 C11 N2 -179.08(11)
C9 C10 C11 C12 1.67(17)
N2 C11 C12 C13 179.47(12)
C10 C11 C12 C13 -1.28(18)
C11 C12 C13 C8 -0.77(19)
C9 C8 C13 C12 2.36(18)
C7 C8 C13 C12 -177.14(11)
C11 N2 C14 C15 -78.79(15)
C16 N2 C14 C15 98.87(13)
C11 N2 C16 C17 -77.86(15)
C14 N2 C16 C17 104.48(13)
C4 C5 C18 C19 -174.55(11)
C6 C5 C18 C19 5.2(2)
C5 C18 C19 C24 -171.40(12)
C5 C18 C19 C20 12.4(2)
C24 C19 C20 C21 -0.20(16)
C18 C19 C20 C21 176.03(11)
C19 C20 C21 C22 -1.57(17)
C25 N3 C22 C23 -172.35(10)
C27 N3 C22 C23 1.40(16)
C25 N3 C22 C21 6.93(16)
C27 N3 C22 C21 -179.31(10)
C20 C21 C22 N3 -176.75(10)
C20 C21 C22 C23 2.57(16)
N3 C22 C23 C24 177.42(11)
C21 C22 C23 C24 -1.90(17)
C22 C23 C24 C19 0.20(19)
C20 C19 C24 C23 0.88(17)
C18 C19 C24 C23 -175.72(11)
C22 N3 C25 C26 -92.64(13)
C27 N3 C25 C26 93.24(12)
C22 N3 C27 C28 -84.62(13)
C25 N3 C27 C28 89.50(12)

loop_
_cod_related_entry_id
_cod_related_entry_database
_cod_related_entry_code
1 ChemSpider 30654438
